data_7133466
loop_
_publ_author_name
'Giannessi, Lisa'
'Longo, Matteo'
'Massera, Chiara'
'Radi, Marco'

_publ_section_title
;
 Late-stage functionalization of the 4-amino-2-pyridone chemotype using
 electrochemical and MCR approaches.
;
_journal_issue 81
_journal_name_full 'Chemical communications (Cambridge, England)'
_journal_page_first 11500
_journal_page_last 11503
_journal_paper_doi 10.1039/d4cc02473g
_journal_volume 60
_journal_year 2024
_chemical_formula_moiety '(C23 H17 F6 N3 O1 S1), 0.5 (H2O)'
_chemical_formula_sum 'C23 H18 F6 N3 O1.5 S'
_chemical_formula_weight 506.46
_space_group_crystal_system orthorhombic
_space_group_IT_number 43
_space_group_name_Hall 'F 2 -2d'
_space_group_name_H-M_alt 'F d d 2'
_atom_sites_solution_hydrogens mixed
_audit_creation_method SHELXL-2018/3
_audit_update_record
;
2024-04-25 deposited with the CCDC.	2024-08-06 downloaded from the CCDC.
;
_cell_angle_alpha 90
_cell_angle_beta 90
_cell_angle_gamma 90
_cell_formula_units_Z 16
_cell_length_a 13.8237(7)
_cell_length_b 50.8400(10)
_cell_length_c 12.4078(5)
_cell_measurement_reflns_used 2684
_cell_measurement_temperature 200(2)
_cell_measurement_theta_max 74.778
_cell_measurement_theta_min 3.477
_cell_volume 8720.2(6)
_computing_cell_refinement 'SAINT V8.38A (2016)'
_computing_data_collection 'Apex III (2016)'
_computing_data_reduction 'SAINT V8.38A (2016)'
_computing_molecular_graphics
;
 Mercury CSD 2023.3.1 (Macrae et al., 2006)
;
_computing_publication_material 'SHELXL and WINGX (Farrugia, J. App. Cryst.2012, 45, 849-854'
_computing_structure_refinement 'SHELXL-2018/3 (Sheldrick, 2018)'
_computing_structure_solution 'SHELXT 2018/2 (Sheldrick, 2018)'
_diffrn_ambient_temperature 200(2)
_diffrn_measured_fraction_theta_full 1.000
_diffrn_measured_fraction_theta_max 1.000
_diffrn_measurement_device_type 'Bruker D8 Venture PhotonII'
_diffrn_measurement_method 'phi & omega scan'
_diffrn_radiation_monochromator graphite
_diffrn_radiation_type CuK\a
_diffrn_radiation_wavelength 1.54178
_diffrn_reflns_av_R_equivalents 0.0834
_diffrn_reflns_av_unetI/netI 0.0410
_diffrn_reflns_Laue_measured_fraction_full 1.000
_diffrn_reflns_Laue_measured_fraction_max 1.000
_diffrn_reflns_limit_h_max 17
_diffrn_reflns_limit_h_min -17
_diffrn_reflns_limit_k_max 63
_diffrn_reflns_limit_k_min -62
_diffrn_reflns_limit_l_max 12
_diffrn_reflns_limit_l_min -15
_diffrn_reflns_number 35778
_diffrn_reflns_point_group_measured_fraction_full 0.944
_diffrn_reflns_point_group_measured_fraction_max 0.928
_diffrn_reflns_theta_full 67.679
_diffrn_reflns_theta_max 74.778
_diffrn_reflns_theta_min 3.477
_diffrn_source 'fine-focus sealed tube'
_exptl_absorpt_coefficient_mu 2.021
_exptl_absorpt_correction_T_max 0.7538
_exptl_absorpt_correction_T_min 0.6765
_exptl_absorpt_correction_type multi-scan
_exptl_absorpt_process_details
;
 SADABS 2016/2: Krause, L., Herbst-Irmer, R., Sheldrick G.M. & Stalke D.,
 J. Appl. Cryst. 48 (2015) 3-10
;
_exptl_crystal_colour colourless
_exptl_crystal_density_diffrn 1.543
_exptl_crystal_density_method 'not measured'
_exptl_crystal_description prismatic
_exptl_crystal_F_000 4144
_exptl_crystal_recrystallization_method 'Re-crystallisation from solvent: chloroform/hexane'
_exptl_crystal_size_max 0.14
_exptl_crystal_size_mid 0.12
_exptl_crystal_size_min 0.09
_refine_diff_density_max 0.156
_refine_diff_density_min -0.139
_refine_diff_density_rms 0.034
_refine_ls_abs_structure_details
;
 Refined as an inversion twin.
;
_refine_ls_abs_structure_Flack 0.03(3)
_refine_ls_extinction_method none
_refine_ls_goodness_of_fit_ref 1.014
_refine_ls_hydrogen_treatment mixed
_refine_ls_matrix_type full
_refine_ls_number_parameters 312
_refine_ls_number_reflns 4157
_refine_ls_number_restraints 1
_refine_ls_restrained_S_all 1.014
_refine_ls_R_factor_all 0.0469
_refine_ls_R_factor_gt 0.0371
_refine_ls_shift/su_max 0.001
_refine_ls_shift/su_mean 0.000
_refine_ls_structure_factor_coef Fsqd
_refine_ls_weighting_details 'w=1/[\s^2^(Fo^2^)+(0.0538P)^2^+2.2826P] where P=(Fo^2^+2Fc^2^)/3'
_refine_ls_weighting_scheme calc
_refine_ls_wR_factor_gt 0.0927
_refine_ls_wR_factor_ref 0.0995
_reflns_Friedel_coverage 0.772
_reflns_Friedel_fraction_full 0.882
_reflns_Friedel_fraction_max 0.849
_reflns_number_gt 3509
_reflns_number_total 4157
_reflns_threshold_expression 'I > 2\s(I)'
_cod_data_source_file d4cc02473g2.cif
_cod_data_source_block 7
_cod_depositor_comments 'Adding full bibliography for 7133466--7133467.cif.'
_cod_original_formula_sum 'C23 H18 F6 N3 O1.50 S'
_cod_database_code 7133466
_shelx_shelxl_version_number 2018/3
_shelx_space_group_comment
;
The symmetry employed for this shelxl refinement is uniquely defined
by the following loop, which should always be used as a source of
symmetry information in preference to the above space-group names.
They are only intended as comments.
;

loop_
_space_group_symop_operation_xyz
'x, y, z'
'-x, -y, z'
'x+1/4, -y+1/4, z+1/4'
'-x+1/4, y+1/4, z+1/4'
'x, y+1/2, z+1/2'
'-x, -y+1/2, z+1/2'
'x+1/4, -y+3/4, z+3/4'
'-x+1/4, y+3/4, z+3/4'
'x+1/2, y, z+1/2'
'-x+1/2, -y, z+1/2'
'x+3/4, -y+1/4, z+3/4'
'-x+3/4, y+1/4, z+3/4'
'x+1/2, y+1/2, z'
'-x+1/2, -y+1/2, z'
'x+3/4, -y+3/4, z+1/4'
'-x+3/4, y+3/4, z+1/4'

loop_
_atom_site_label
_atom_site_type_symbol
_atom_site_fract_x
_atom_site_fract_y
_atom_site_fract_z
_atom_site_U_iso_or_equiv
_atom_site_adp_type
_atom_site_occupancy
_atom_site_site_symmetry_order
_atom_site_calc_flag
_atom_site_refinement_flags_posn
_atom_site_refinement_flags_adp
_atom_site_refinement_flags_occupancy
_atom_site_disorder_assembly
_atom_site_disorder_group
S1 S 0.69003(7) 0.48835(2) 0.652025 0.0601(2) Uani 1 1 d . . . . .
F1 F 0.4759(2) 0.34140(5) 0.9877(3) 0.0902(9) Uani 1 1 d . . . . .
F2 F 0.4332(3) 0.33054(5) 0.8290(3) 0.1008(11) Uani 1 1 d . . . . .
F3 F 0.5824(2) 0.33581(5) 0.8662(3) 0.0825(8) Uani 1 1 d . . . . .
F4 F 0.7978(2) 0.36553(5) 0.1069(3) 0.0841(8) Uani 1 1 d . . . . .
F5 F 0.7111(2) 0.37362(7) -0.0296(3) 0.1051(11) Uani 1 1 d . . . . .
F6 F 0.8501(2) 0.39158(6) -0.0147(3) 0.0962(10) Uani 1 1 d . . . . .
N1 N 0.5715(2) 0.47094(5) 0.3651(3) 0.0528(7) Uani 1 1 d . . . . .
N2 N 0.5263(2) 0.46553(5) 0.6919(3) 0.0507(7) Uani 1 1 d . . . . .
N3 N 0.6084(4) 0.47715(9) 0.8483(4) 0.0862(13) Uani 1 1 d D . . . .
O1 O 0.7175(2) 0.49065(6) 0.4025(3) 0.0790(9) Uani 1 1 d . . . . .
C1 C 0.6415(3) 0.48076(6) 0.4366(3) 0.0540(8) Uani 1 1 d . . . . .
C2 C 0.6176(3) 0.47804(6) 0.5467(3) 0.0502(8) Uani 1 1 d . . . . .
C3 C 0.5335(2) 0.46643(6) 0.5816(3) 0.0449(7) Uani 1 1 d . . . . .
C4 C 0.4665(3) 0.45669(6) 0.5058(3) 0.0481(7) Uani 1 1 d . . . . .
H4 H 0.408008 0.448662 0.528703 0.058 Uiso 1 1 calc R U . . .
C5 C 0.4874(2) 0.45902(6) 0.3995(3) 0.0500(7) Uani 1 1 d . . . . .
C6 C 0.4193(3) 0.44862(8) 0.3156(4) 0.0649(10) Uani 1 1 d . . . . .
H6A H 0.365320 0.439548 0.350910 0.097 Uiso 1 1 calc R U . . .
H6B H 0.453686 0.436257 0.268685 0.097 Uiso 1 1 calc R U . . .
H6C H 0.394242 0.463252 0.272400 0.097 Uiso 1 1 calc R U . . .
C7 C 0.6054(3) 0.47635(7) 0.7464(3) 0.0587(9) Uani 1 1 d . . . . .
C8 C 0.4460(3) 0.45405(6) 0.7518(3) 0.0546(8) Uani 1 1 d . . . . .
H8A H 0.387356 0.454386 0.706050 0.066 Uiso 1 1 calc R U . . .
H8B H 0.433020 0.465021 0.816146 0.066 Uiso 1 1 calc R U . . .
C9 C 0.4647(3) 0.42586(6) 0.7879(3) 0.0494(8) Uani 1 1 d . . . . .
C10 C 0.4599(3) 0.41921(7) 0.8948(4) 0.0589(9) Uani 1 1 d . . . . .
H10 H 0.448892 0.432513 0.947194 0.071 Uiso 1 1 calc R U . . .
C11 C 0.4710(3) 0.39319(7) 0.9277(4) 0.0625(9) Uani 1 1 d . . . . .
H11 H 0.468523 0.388862 1.002093 0.075 Uiso 1 1 calc R U . . .
C12 C 0.4855(3) 0.37388(7) 0.8526(3) 0.0531(8) Uani 1 1 d . . . . .
C13 C 0.4920(3) 0.38041(7) 0.7454(4) 0.0576(8) Uani 1 1 d . . . . .
H13 H 0.503577 0.367055 0.693456 0.069 Uiso 1 1 calc R U . . .
C14 C 0.4819(3) 0.40634(7) 0.7124(3) 0.0574(9) Uani 1 1 d . . . . .
H14 H 0.486683 0.410699 0.638152 0.069 Uiso 1 1 calc R U . . .
C15 C 0.4944(3) 0.34551(7) 0.8844(4) 0.0637(10) Uani 1 1 d . . . . .
C16 C 0.5936(4) 0.47389(7) 0.2499(4) 0.0631(10) Uani 1 1 d . . . . .
H16A H 0.636573 0.489290 0.240485 0.076 Uiso 1 1 calc R U . . .
H16B H 0.532727 0.477548 0.210670 0.076 Uiso 1 1 calc R U . . .
C17 C 0.6416(3) 0.45007(7) 0.1999(3) 0.0522(8) Uani 1 1 d . . . . .
C18 C 0.6879(3) 0.43092(7) 0.2589(3) 0.0548(8) Uani 1 1 d . . . . .
H18 H 0.691195 0.432385 0.335191 0.066 Uiso 1 1 calc R U . . .
C19 C 0.7297(3) 0.40953(7) 0.2079(3) 0.0552(9) Uani 1 1 d . . . . .
H19 H 0.760404 0.396160 0.249030 0.066 Uiso 1 1 calc R U . . .
C20 C 0.7267(3) 0.40771(7) 0.0974(3) 0.0547(8) Uani 1 1 d . . . . .
C21 C 0.6828(3) 0.42717(9) 0.0379(4) 0.0687(11) Uani 1 1 d . . . . .
H21 H 0.681784 0.425992 -0.038535 0.082 Uiso 1 1 calc R U . . .
C22 C 0.6407(4) 0.44822(9) 0.0881(4) 0.0684(11) Uani 1 1 d . . . . .
H22 H 0.610756 0.461618 0.046438 0.082 Uiso 1 1 calc R U . . .
C23 C 0.7707(3) 0.38462(9) 0.0407(4) 0.0659(10) Uani 1 1 d . . . . .
H3N H 0.6628(19) 0.4839(10) 0.864(4) 0.079(15) Uiso 1 1 d D . . . .

loop_
_atom_site_aniso_label
_atom_site_aniso_U_11
_atom_site_aniso_U_22
_atom_site_aniso_U_33
_atom_site_aniso_U_23
_atom_site_aniso_U_13
_atom_site_aniso_U_12
S1 0.0648(4) 0.0440(4) 0.0715(6) -0.0017(4) -0.0018(4) -0.0110(4)
F1 0.123(2) 0.0656(15) 0.082(2) 0.0321(14) 0.0226(17) 0.0138(15)
F2 0.125(2) 0.0506(13) 0.127(3) 0.0154(14) -0.032(2) -0.0265(15)
F3 0.0917(16) 0.0582(13) 0.098(2) 0.0178(13) 0.0155(14) 0.0160(11)
F4 0.1054(19) 0.0591(13) 0.088(2) -0.0088(13) 0.0129(15) 0.0195(12)
F5 0.109(2) 0.096(2) 0.111(3) -0.0565(19) -0.024(2) 0.0134(17)
F6 0.1036(19) 0.0805(17) 0.104(2) -0.0149(16) 0.0494(18) 0.0052(15)
N1 0.0727(17) 0.0337(12) 0.0521(18) 0.0023(11) 0.0134(14) -0.0021(12)
N2 0.0659(17) 0.0383(13) 0.0479(17) 0.0039(11) 0.0038(13) -0.0087(11)
N3 0.117(3) 0.084(3) 0.058(2) 0.0131(18) -0.016(2) -0.039(2)
O1 0.0896(18) 0.0624(15) 0.085(2) -0.0129(15) 0.0377(18) -0.0277(14)
C1 0.070(2) 0.0332(14) 0.059(2) -0.0049(14) 0.0156(17) -0.0042(14)
C2 0.0615(19) 0.0315(14) 0.058(2) -0.0010(14) 0.0070(15) -0.0031(13)
C3 0.0578(17) 0.0286(12) 0.048(2) 0.0030(12) 0.0027(14) 0.0008(12)
C4 0.0565(17) 0.0330(13) 0.055(2) 0.0027(13) 0.0037(15) -0.0007(12)
C5 0.0639(17) 0.0332(13) 0.053(2) -0.0001(14) 0.0007(16) 0.0037(12)
C6 0.082(2) 0.054(2) 0.059(3) 0.0021(18) -0.009(2) -0.0010(18)
C7 0.081(2) 0.0419(16) 0.053(2) 0.0085(16) -0.0087(19) -0.0105(16)
C8 0.071(2) 0.0407(15) 0.053(2) 0.0056(14) 0.0107(17) -0.0010(14)
C9 0.0580(18) 0.0399(15) 0.050(2) 0.0066(14) 0.0029(14) -0.0078(13)
C10 0.083(2) 0.0463(16) 0.048(2) 0.0002(16) 0.007(2) -0.0064(15)
C11 0.086(2) 0.0504(19) 0.052(2) 0.0091(16) 0.0028(18) -0.0056(17)
C12 0.0573(17) 0.0459(17) 0.056(2) 0.0099(14) -0.0005(16) -0.0027(14)
C13 0.074(2) 0.0443(17) 0.054(2) 0.0002(16) -0.0019(18) 0.0052(15)
C14 0.076(2) 0.0461(17) 0.050(2) 0.0059(14) 0.0015(17) 0.0029(16)
C15 0.074(2) 0.0493(18) 0.068(3) 0.0147(18) 0.001(2) -0.0055(17)
C16 0.097(3) 0.0402(16) 0.052(2) 0.0059(15) 0.019(2) 0.0059(17)
C17 0.067(2) 0.0420(16) 0.048(2) 0.0011(14) 0.0105(15) -0.0012(14)
C18 0.072(2) 0.0459(17) 0.047(2) 0.0004(14) 0.0076(17) 0.0033(15)
C19 0.065(2) 0.0486(18) 0.052(2) 0.0012(15) 0.0052(17) 0.0017(15)
C20 0.0589(19) 0.0493(18) 0.056(2) -0.0085(15) 0.0059(16) -0.0046(15)
C21 0.084(3) 0.077(3) 0.045(2) -0.0043(19) 0.003(2) 0.008(2)
C22 0.093(3) 0.062(2) 0.050(2) 0.0079(17) 0.003(2) 0.016(2)
C23 0.070(2) 0.062(2) 0.066(3) -0.015(2) 0.003(2) -0.0003(18)

loop_
_atom_type_symbol
_atom_type_description
_atom_type_scat_dispersion_real
_atom_type_scat_dispersion_imag
_atom_type_scat_source
C C 0.0181 0.0091 'International Tables Vol C Tables 4.2.6.8 and 6.1.1.4'
H H 0.0000 0.0000 'International Tables Vol C Tables 4.2.6.8 and 6.1.1.4'
N N 0.0311 0.0180 'International Tables Vol C Tables 4.2.6.8 and 6.1.1.4'
O O 0.0492 0.0322 'International Tables Vol C Tables 4.2.6.8 and 6.1.1.4'
S S 0.3331 0.5567 'International Tables Vol C Tables 4.2.6.8 and 6.1.1.4'
F F 0.0727 0.0534 'International Tables Vol C Tables 4.2.6.8 and 6.1.1.4'

loop_
_geom_angle_atom_site_label_1
_geom_angle_atom_site_label_2
_geom_angle_atom_site_label_3
_geom_angle
_geom_angle_site_symmetry_1
_geom_angle_site_symmetry_3
_geom_angle_publ_flag
C2 S1 C7 90.73(17) . . ?
C5 N1 C1 122.8(3) . . ?
C5 N1 C16 121.5(3) . . ?
C1 N1 C16 115.8(3) . . ?
C3 N2 C7 114.3(3) . . ?
C3 N2 C8 125.3(3) . . ?
C7 N2 C8 120.4(3) . . ?
C7 N3 H3N 106(4) . . ?
O1 C1 N1 120.9(4) . . ?
O1 C1 C2 124.7(4) . . ?
N1 C1 C2 114.5(3) . . ?
C3 C2 C1 123.1(3) . . ?
C3 C2 S1 112.5(3) . . ?
C1 C2 S1 124.5(3) . . ?
N2 C3 C2 113.0(3) . . ?
N2 C3 C4 127.3(3) . . ?
C2 C3 C4 119.7(3) . . ?
C5 C4 C3 118.6(3) . . ?
C5 C4 H4 120.7 . . ?
C3 C4 H4 120.7 . . ?
C4 C5 N1 121.3(3) . . ?
C4 C5 C6 120.7(3) . . ?
N1 C5 C6 118.0(4) . . ?
C5 C6 H6A 109.5 . . ?
C5 C6 H6B 109.5 . . ?
H6A C6 H6B 109.5 . . ?
C5 C6 H6C 109.5 . . ?
H6A C6 H6C 109.5 . . ?
H6B C6 H6C 109.5 . . ?
N3 C7 N2 121.4(4) . . ?
N3 C7 S1 129.1(4) . . ?
N2 C7 S1 109.5(3) . . ?
N2 C8 C9 113.4(3) . . ?
N2 C8 H8A 108.9 . . ?
C9 C8 H8A 108.9 . . ?
N2 C8 H8B 108.9 . . ?
C9 C8 H8B 108.9 . . ?
H8A C8 H8B 107.7 . . ?
C10 C9 C14 119.1(3) . . ?
C10 C9 C8 120.6(3) . . ?
C14 C9 C8 120.3(3) . . ?
C9 C10 C11 120.8(4) . . ?
C9 C10 H10 119.6 . . ?
C11 C10 H10 119.6 . . ?
C12 C11 C10 119.9(4) . . ?
C12 C11 H11 120.0 . . ?
C10 C11 H11 120.0 . . ?
C11 C12 C13 119.7(3) . . ?
C11 C12 C15 121.6(4) . . ?
C13 C12 C15 118.7(4) . . ?
C12 C13 C14 120.6(4) . . ?
C12 C13 H13 119.7 . . ?
C14 C13 H13 119.7 . . ?
C9 C14 C13 119.9(4) . . ?
C9 C14 H14 120.1 . . ?
C13 C14 H14 120.1 . . ?
F1 C15 F2 106.7(3) . . ?
F1 C15 F3 106.4(3) . . ?
F2 C15 F3 106.4(4) . . ?
F1 C15 C12 113.0(4) . . ?
F2 C15 C12 111.3(3) . . ?
F3 C15 C12 112.7(3) . . ?
N1 C16 C17 114.1(3) . . ?
N1 C16 H16A 108.7 . . ?
C17 C16 H16A 108.7 . . ?
N1 C16 H16B 108.7 . . ?
C17 C16 H16B 108.7 . . ?
H16A C16 H16B 107.6 . . ?
C18 C17 C22 119.2(4) . . ?
C18 C17 C16 123.4(4) . . ?
C22 C17 C16 117.3(4) . . ?
C17 C18 C19 120.4(4) . . ?
C17 C18 H18 119.8 . . ?
C19 C18 H18 119.8 . . ?
C20 C19 C18 119.8(4) . . ?
C20 C19 H19 120.1 . . ?
C18 C19 H19 120.1 . . ?
C19 C20 C21 120.0(4) . . ?
C19 C20 C23 120.6(4) . . ?
C21 C20 C23 119.4(4) . . ?
C22 C21 C20 120.4(4) . . ?
C22 C21 H21 119.8 . . ?
C20 C21 H21 119.8 . . ?
C21 C22 C17 120.2(4) . . ?
C21 C22 H22 119.9 . . ?
C17 C22 H22 119.9 . . ?
F5 C23 F4 106.0(4) . . ?
F5 C23 F6 106.5(4) . . ?
F4 C23 F6 106.2(3) . . ?
F5 C23 C20 112.8(4) . . ?
F4 C23 C20 113.4(4) . . ?
F6 C23 C20 111.5(4) . . ?

loop_
_geom_bond_atom_site_label_1
_geom_bond_atom_site_label_2
_geom_bond_distance
_geom_bond_site_symmetry_2
_geom_bond_publ_flag
S1 C2 1.728(4) . ?
S1 C7 1.764(4) . ?
F1 C15 1.324(6) . ?
F2 C15 1.329(5) . ?
F3 C15 1.331(5) . ?
F4 C23 1.326(6) . ?
F5 C23 1.324(5) . ?
F6 C23 1.342(6) . ?
N1 C5 1.379(5) . ?
N1 C1 1.406(5) . ?
N1 C16 1.468(5) . ?
N2 C3 1.373(5) . ?
N2 C7 1.398(5) . ?
N2 C8 1.458(5) . ?
N3 C7 1.265(6) . ?
N3 H3N 0.848(7) . ?
O1 C1 1.239(5) . ?
C1 C2 1.412(6) . ?
C2 C3 1.373(5) . ?
C3 C4 1.410(5) . ?
C4 C5 1.355(6) . ?
C4 H4 0.9500 . ?
C5 C6 1.500(6) . ?
C6 H6A 0.9800 . ?
C6 H6B 0.9800 . ?
C6 H6C 0.9800 . ?
C8 C9 1.523(5) . ?
C8 H8A 0.9900 . ?
C8 H8B 0.9900 . ?
C9 C10 1.370(6) . ?
C9 C14 1.386(5) . ?
C10 C11 1.393(5) . ?
C10 H10 0.9500 . ?
C11 C12 1.368(6) . ?
C11 H11 0.9500 . ?
C12 C13 1.374(6) . ?
C12 C15 1.500(5) . ?
C13 C14 1.388(5) . ?
C13 H13 0.9500 . ?
C14 H14 0.9500 . ?
C16 C17 1.514(5) . ?
C16 H16A 0.9900 . ?
C16 H16B 0.9900 . ?
C17 C18 1.376(5) . ?
C17 C22 1.390(6) . ?
C18 C19 1.385(5) . ?
C18 H18 0.9500 . ?
C19 C20 1.375(6) . ?
C19 H19 0.9500 . ?
C20 C21 1.375(6) . ?
C20 C23 1.498(6) . ?
C21 C22 1.369(6) . ?
C21 H21 0.9500 . ?
C22 H22 0.9500 . ?
